data_4079017
loop_
_publ_author_name
'Li, Wenyi'
'Zhang, Zhongjian'
'Yao, Yingming'
'Zhang, Yong'
'Shen, Qi'

_publ_section_title
;
 Control of Conformations of Piperazidine-Bridged Bis(phenolato) Groups:
 Syntheses and Structures of Bimetallic and Monometallic Lanthanide Amides
 and Their Application in the Polymerization of Lactides
;
_journal_issue 9
_journal_name_full Organometallics
_journal_page_first 3499
_journal_paper_doi 10.1021/om201164t
_journal_volume 31
_journal_year 2012
_chemical_formula_moiety 'C44 H78 N3 O3 Si2 Y'
_chemical_formula_sum 'C44 H78 N3 O3 Si2 Y'
_chemical_formula_weight 842.18
_chemical_name_systematic
; 
 ? 
;
_space_group_IT_number 14
_symmetry_cell_setting monoclinic
_symmetry_Int_Tables_number 14
_symmetry_space_group_name_Hall '-P 2ybc'
_symmetry_space_group_name_H-M 'P 1 21/c 1'
_atom_sites_solution_hydrogens geom
_atom_sites_solution_primary direct
_atom_sites_solution_secondary difmap
_audit_creation_method SHELXL-97
_cell_angle_alpha 90.00
_cell_angle_beta 110.514(2)
_cell_angle_gamma 90.00
_cell_formula_units_Z 4
_cell_length_a 14.9649(15)
_cell_length_b 28.896(3)
_cell_length_c 11.8985(12)
_cell_measurement_reflns_used 19347
_cell_measurement_temperature 223(2)
_cell_measurement_theta_max 27.5
_cell_measurement_theta_min 3.1
_cell_volume 4818.9(9)
_computing_cell_refinement CrystalClear
_computing_data_collection CrystalClear
_computing_data_reduction CrystalStructure
_computing_structure_refinement 'SHELXL-97 (Sheldrick, 1997)'
_computing_structure_solution 'SHELXS-97 (Sheldrick, 1990)'
_diffrn_ambient_temperature 223(2)
_diffrn_detector_area_resol_mean 14.63
_diffrn_measured_fraction_theta_full 0.995
_diffrn_measured_fraction_theta_max 0.995
_diffrn_measurement_device_type 'Rigaku Saturn'
_diffrn_measurement_method \w
_diffrn_radiation_monochromator graphite
_diffrn_radiation_source 'fine-focus sealed tube'
_diffrn_radiation_type MoK\a
_diffrn_radiation_wavelength 0.71075
_diffrn_reflns_av_R_equivalents 0.0631
_diffrn_reflns_av_sigmaI/netI 0.1081
_diffrn_reflns_limit_h_max 18
_diffrn_reflns_limit_h_min -14
_diffrn_reflns_limit_k_max 32
_diffrn_reflns_limit_k_min -35
_diffrn_reflns_limit_l_max 14
_diffrn_reflns_limit_l_min -14
_diffrn_reflns_number 23804
_diffrn_reflns_theta_full 25.50
_diffrn_reflns_theta_max 25.50
_diffrn_reflns_theta_min 3.05
_exptl_absorpt_coefficient_mu 1.297
_exptl_absorpt_correction_T_max 0.780
_exptl_absorpt_correction_T_min 0.489
_exptl_absorpt_correction_type multi-scan
_exptl_absorpt_process_details 'Jacobson, R. (1998) Private communication'
_exptl_crystal_colour colorless
_exptl_crystal_density_diffrn 1.161
_exptl_crystal_density_method 'not measured'
_exptl_crystal_description block
_exptl_crystal_F_000 1816
_exptl_crystal_size_max 0.50
_exptl_crystal_size_mid 0.40
_exptl_crystal_size_min 0.20
_refine_diff_density_max 1.193
_refine_diff_density_min -1.050
_refine_diff_density_rms 0.074
_refine_ls_extinction_method none
_refine_ls_goodness_of_fit_ref 1.098
_refine_ls_hydrogen_treatment constr
_refine_ls_matrix_type full
_refine_ls_number_parameters 467
_refine_ls_number_reflns 8938
_refine_ls_number_restraints 1
_refine_ls_restrained_S_all 1.100
_refine_ls_R_factor_all 0.1069
_refine_ls_R_factor_gt 0.0766
_refine_ls_shift/su_max 0.001
_refine_ls_shift/su_mean 0.000
_refine_ls_structure_factor_coef Fsqd
_refine_ls_weighting_details 'calc w=1/[\s^2^(Fo^2^)+(0.0563P)^2^+6.4398P] where P=(Fo^2^+2Fc^2^)/3'
_refine_ls_weighting_scheme calc
_refine_ls_wR_factor_gt 0.1536
_refine_ls_wR_factor_ref 0.1694
_reflns_number_gt 6637
_reflns_number_total 8938
_reflns_threshold_expression >2sigma(I)
_cod_data_source_file om201164t_si_001.cif
_cod_data_source_block complex5
_cod_original_cell_volume 4818.9(8)
_cod_original_sg_symbol_H-M 'P 21/c'
_cod_database_code 4079017

loop_
_symmetry_equiv_pos_as_xyz
'x, y, z'
'-x, y+1/2, -z+1/2'
'-x, -y, -z'
'x, -y-1/2, z-1/2'

loop_
_atom_site_label
_atom_site_type_symbol
_atom_site_fract_x
_atom_site_fract_y
_atom_site_fract_z
_atom_site_U_iso_or_equiv
_atom_site_adp_type
_atom_site_occupancy
_atom_site_symmetry_multiplicity
_atom_site_calc_flag
_atom_site_refinement_flags
Y1 Y 0.21266(3) 0.132934(15) 0.53592(4) 0.03122(15) Uani 1 1 d .
Si1 Si -0.00816(11) 0.13140(5) 0.27383(13) 0.0469(4) Uani 1 1 d .
Si2 Si 0.02268(11) 0.20341(5) 0.45933(15) 0.0500(4) Uani 1 1 d .
O1 O 0.2520(2) 0.06438(11) 0.5134(3) 0.0416(8) Uani 1 1 d .
O2 O 0.2985(2) 0.15351(11) 0.7189(3) 0.0350(7) Uani 1 1 d .
O3 O 0.1075(2) 0.09790(13) 0.6329(3) 0.0478(9) Uani 1 1 d .
N1 N 0.2786(3) 0.13271(13) 0.3660(3) 0.0362(9) Uani 1 1 d .
N2 N 0.3292(3) 0.19454(13) 0.5197(3) 0.0333(9) Uani 1 1 d .
N3 N 0.0664(3) 0.15790(14) 0.4026(4) 0.0398(10) Uani 1 1 d .
C1 C 0.2703(3) 0.03324(17) 0.4402(4) 0.0392(12) Uani 1 1 d .
C2 C 0.2933(4) -0.01309(17) 0.4769(4) 0.0409(12) Uani 1 1 d .
C3 C 0.3041(4) -0.04404(19) 0.3935(5) 0.0489(14) Uani 1 1 d .
H3 H 0.3170 -0.0751 0.4172 0.059 Uiso 1 1 calc R
C4 C 0.2970(4) -0.0323(2) 0.2769(5) 0.0503(14) Uani 1 1 d .
C5 C 0.2803(4) 0.01357(19) 0.2465(5) 0.0491(14) Uani 1 1 d .
H5 H 0.2781 0.0232 0.1701 0.059 Uiso 1 1 calc R
C6 C 0.2665(4) 0.04637(18) 0.3244(4) 0.0433(12) Uani 1 1 d .
C7 C 0.3780(3) 0.17595(15) 0.7875(4) 0.0308(10) Uani 1 1 d .
C8 C 0.4301(3) 0.16382(16) 0.9088(4) 0.0336(11) Uani 1 1 d .
C9 C 0.5129(3) 0.18844(16) 0.9702(4) 0.0365(11) Uani 1 1 d .
H9 H 0.5475 0.1797 1.0497 0.044 Uiso 1 1 calc R
C10 C 0.5481(3) 0.22508(16) 0.9221(4) 0.0341(11) Uani 1 1 d .
C11 C 0.4953(3) 0.23679(15) 0.8053(4) 0.0337(11) Uani 1 1 d .
H11 H 0.5163 0.2615 0.7693 0.040 Uiso 1 1 calc R
C12 C 0.4118(3) 0.21337(15) 0.7382(4) 0.0314(10) Uani 1 1 d .
C13 C 0.2434(4) 0.09478(17) 0.2777(4) 0.0450(13) Uani 1 1 d .
H13A H 0.2697 0.0994 0.2138 0.054 Uiso 1 1 calc R
H13B H 0.1739 0.0976 0.2413 0.054 Uiso 1 1 calc R
C14 C 0.3821(4) 0.13018(17) 0.4245(5) 0.0415(12) Uani 1 1 d .
H14A H 0.4131 0.1348 0.3652 0.050 Uiso 1 1 calc R
H14B H 0.4004 0.0996 0.4611 0.050 Uiso 1 1 calc R
C15 C 0.4140(4) 0.16768(18) 0.5208(5) 0.0453(13) Uani 1 1 d .
H15A H 0.4448 0.1535 0.5998 0.054 Uiso 1 1 calc R
H15B H 0.4602 0.1883 0.5047 0.054 Uiso 1 1 calc R
C16 C 0.2571(4) 0.17793(17) 0.3054(4) 0.0435(12) Uani 1 1 d .
H16A H 0.1886 0.1803 0.2596 0.052 Uiso 1 1 calc R
H16B H 0.2917 0.1812 0.2496 0.052 Uiso 1 1 calc R
C17 C 0.2873(4) 0.21636(18) 0.4004(4) 0.0435(12) Uani 1 1 d .
H17A H 0.3343 0.2367 0.3853 0.052 Uiso 1 1 calc R
H17B H 0.2318 0.2351 0.3971 0.052 Uiso 1 1 calc R
C18 C 0.3596(3) 0.23108(16) 0.6130(4) 0.0351(11) Uani 1 1 d .
H18A H 0.3031 0.2482 0.6129 0.042 Uiso 1 1 calc R
H18B H 0.4012 0.2529 0.5915 0.042 Uiso 1 1 calc R
C19 C 0.3134(4) -0.02852(17) 0.6078(5) 0.0435(13) Uani 1 1 d .
C20 C 0.3331(5) -0.08057(19) 0.6246(6) 0.0645(17) Uani 1 1 d .
H20A H 0.2770 -0.0976 0.5759 0.097 Uiso 1 1 calc R
H20B H 0.3480 -0.0886 0.7084 0.097 Uiso 1 1 calc R
H20C H 0.3866 -0.0885 0.6003 0.097 Uiso 1 1 calc R
C21 C 0.2291(4) -0.01804(19) 0.6476(5) 0.0572(15) Uani 1 1 d .
H21A H 0.2197 0.0152 0.6478 0.086 Uiso 1 1 calc R
H21B H 0.2420 -0.0301 0.7279 0.086 Uiso 1 1 calc R
H21C H 0.1720 -0.0325 0.5926 0.086 Uiso 1 1 calc R
C22 C 0.4026(4) -0.0028(2) 0.6884(5) 0.0615(16) Uani 1 1 d .
H22A H 0.4565 -0.0108 0.6649 0.092 Uiso 1 1 calc R
H22B H 0.4161 -0.0117 0.7714 0.092 Uiso 1 1 calc R
H22C H 0.3915 0.0303 0.6799 0.092 Uiso 1 1 calc R
C23 C 0.3048(4) -0.0699(2) 0.1893(5) 0.0606(16) Uani 1 1 d .
C24 C 0.3923(5) -0.1006(3) 0.2488(7) 0.0942(15) Uani 1 1 d .
H24A H 0.3826 -0.1185 0.3127 0.141 Uiso 1 1 calc R
H24B H 0.4485 -0.0814 0.2820 0.141 Uiso 1 1 calc R
H24C H 0.4009 -0.1215 0.1896 0.141 Uiso 1 1 calc R
C25 C 0.3155(6) -0.0494(3) 0.0764(7) 0.0942(15) Uani 1 1 d .
H25A H 0.3273 -0.0740 0.0280 0.141 Uiso 1 1 calc R
H25B H 0.3686 -0.0278 0.0990 0.141 Uiso 1 1 calc R
H25C H 0.2574 -0.0332 0.0304 0.141 Uiso 1 1 calc R
C26 C 0.2150(5) -0.0993(3) 0.1547(7) 0.0942(15) Uani 1 1 d .
H26A H 0.2103 -0.1138 0.2259 0.141 Uiso 1 1 calc R
H26B H 0.2178 -0.1230 0.0982 0.141 Uiso 1 1 calc R
H26C H 0.1596 -0.0798 0.1178 0.141 Uiso 1 1 calc R
C27 C 0.3939(4) 0.12617(17) 0.9732(4) 0.0422(12) Uani 1 1 d .
C28 C 0.4644(5) 0.1162(2) 1.1009(5) 0.0662(18) Uani 1 1 d .
H28A H 0.5255 0.1068 1.0968 0.099 Uiso 1 1 calc R
H28B H 0.4393 0.0915 1.1367 0.099 Uiso 1 1 calc R
H28C H 0.4728 0.1439 1.1495 0.099 Uiso 1 1 calc R
C29 C 0.3809(4) 0.07987(18) 0.9052(5) 0.0539(15) Uani 1 1 d .
H29A H 0.3370 0.0841 0.8236 0.081 Uiso 1 1 calc R
H29B H 0.3553 0.0570 0.9453 0.081 Uiso 1 1 calc R
H29C H 0.4420 0.0694 0.9038 0.081 Uiso 1 1 calc R
C30 C 0.3001(4) 0.1433(2) 0.9843(5) 0.0524(14) Uani 1 1 d .
H30A H 0.3136 0.1682 1.0427 0.079 Uiso 1 1 calc R
H30B H 0.2693 0.1180 1.0102 0.079 Uiso 1 1 calc R
H30C H 0.2582 0.1546 0.9070 0.079 Uiso 1 1 calc R
C31 C 0.6448(3) 0.24772(17) 0.9922(4) 0.0377(11) Uani 1 1 d .
C32 C 0.7229(4) 0.21738(19) 0.9746(5) 0.0510(14) Uani 1 1 d .
H32A H 0.7851 0.2297 1.0217 0.077 Uiso 1 1 calc R
H32B H 0.7160 0.2172 0.8904 0.077 Uiso 1 1 calc R
H32C H 0.7171 0.1860 1.0004 0.077 Uiso 1 1 calc R
C33 C 0.6615(4) 0.2514(2) 1.1257(5) 0.0570(16) Uani 1 1 d .
H33A H 0.6634 0.2207 1.1591 0.086 Uiso 1 1 calc R
H33B H 0.6101 0.2690 1.1370 0.086 Uiso 1 1 calc R
H33C H 0.7217 0.2670 1.1661 0.086 Uiso 1 1 calc R
C34 C 0.6518(4) 0.29689(18) 0.9459(5) 0.0503(14) Uani 1 1 d .
H34A H 0.7107 0.3113 0.9967 0.075 Uiso 1 1 calc R
H34B H 0.5979 0.3152 0.9477 0.075 Uiso 1 1 calc R
H34C H 0.6512 0.2952 0.8642 0.075 Uiso 1 1 calc R
C35 C 0.0140(5) 0.0671(2) 0.2716(5) 0.0645(17) Uani 1 1 d .
H35A H 0.0789 0.0602 0.3231 0.097 Uiso 1 1 calc R
H35B H 0.0048 0.0574 0.1902 0.097 Uiso 1 1 calc R
H35C H -0.0303 0.0506 0.3002 0.097 Uiso 1 1 calc R
C36 C -0.0026(5) 0.1567(2) 0.1309(5) 0.0658(18) Uani 1 1 d .
H36A H -0.0152 0.1896 0.1289 0.099 Uiso 1 1 calc R
H36B H -0.0500 0.1419 0.0628 0.099 Uiso 1 1 calc R
H36C H 0.0604 0.1515 0.1272 0.099 Uiso 1 1 calc R
C37 C -0.1389(4) 0.1348(2) 0.2504(6) 0.0674(18) Uani 1 1 d .
H37A H -0.1502 0.1213 0.3188 0.101 Uiso 1 1 calc R
H37B H -0.1750 0.1179 0.1783 0.101 Uiso 1 1 calc R
H37C H -0.1589 0.1669 0.2419 0.101 Uiso 1 1 calc R
C38 C 0.1165(4) 0.2271(2) 0.5964(6) 0.0723(19) Uani 1 1 d .
H38A H 0.1512 0.2017 0.6461 0.108 Uiso 1 1 calc R
H38B H 0.0867 0.2457 0.6413 0.108 Uiso 1 1 calc R
H38C H 0.1604 0.2461 0.5728 0.108 Uiso 1 1 calc R
C39 C -0.0772(5) 0.1894(3) 0.5154(7) 0.086(2) Uani 1 1 d .
H39A H -0.1351 0.1834 0.4477 0.128 Uiso 1 1 calc R
H39B H -0.0874 0.2154 0.5612 0.128 Uiso 1 1 calc R
H39C H -0.0605 0.1622 0.5664 0.128 Uiso 1 1 calc R
C40 C -0.0178(6) 0.2536(2) 0.3536(7) 0.093(2) Uani 1 1 d .
H40A H 0.0361 0.2661 0.3362 0.139 Uiso 1 1 calc R
H40B H -0.0443 0.2774 0.3903 0.139 Uiso 1 1 calc R
H40C H -0.0662 0.2433 0.2796 0.139 Uiso 1 1 calc R
C41 C 0.0233(5) 0.0701(3) 0.5703(6) 0.0946(13) Uani 1 1 d .
H41A H 0.0418 0.0407 0.5439 0.114 Uiso 1 1 calc R
H41B H -0.0189 0.0868 0.4999 0.114 Uiso 1 1 calc R
C42 C -0.0261(5) 0.0618(3) 0.6586(6) 0.0946(13) Uani 1 1 d D
H42A H -0.0785 0.0838 0.6462 0.114 Uiso 1 1 calc R
H42B H -0.0516 0.0303 0.6509 0.114 Uiso 1 1 calc R
C43 C 0.0469(5) 0.0685(3) 0.7747(6) 0.0946(13) Uani 1 1 d D
H43A H 0.0766 0.0389 0.8075 0.114 Uiso 1 1 calc R
H43B H 0.0194 0.0821 0.8308 0.114 Uiso 1 1 calc R
C44 C 0.1173(5) 0.0998(3) 0.7567(6) 0.0946(13) Uani 1 1 d .
H44A H 0.1065 0.1315 0.7785 0.114 Uiso 1 1 calc R
H44B H 0.1818 0.0904 0.8072 0.114 Uiso 1 1 calc R

loop_
_atom_site_aniso_label
_atom_site_aniso_U_11
_atom_site_aniso_U_22
_atom_site_aniso_U_33
_atom_site_aniso_U_23
_atom_site_aniso_U_13
_atom_site_aniso_U_12
Y1 0.0311(3) 0.0326(3) 0.0302(2) -0.0007(2) 0.01105(19) -0.0010(2)
Si1 0.0427(8) 0.0460(8) 0.0433(8) 0.0041(7) 0.0041(7) -0.0063(7)
Si2 0.0387(8) 0.0480(9) 0.0592(10) -0.0003(8) 0.0118(7) 0.0084(7)
O1 0.054(2) 0.0362(19) 0.0387(19) -0.0020(16) 0.0215(17) -0.0020(16)
O2 0.0332(18) 0.0394(18) 0.0343(17) -0.0026(15) 0.0144(14) -0.0054(15)
O3 0.036(2) 0.067(2) 0.0409(19) 0.0000(18) 0.0143(16) -0.0101(18)
N1 0.040(2) 0.039(2) 0.031(2) 0.0049(18) 0.0137(18) 0.0013(19)
N2 0.033(2) 0.037(2) 0.028(2) 0.0038(18) 0.0094(17) 0.0004(18)
N3 0.035(2) 0.040(2) 0.043(2) 0.003(2) 0.0109(19) -0.0003(19)
C1 0.040(3) 0.036(3) 0.040(3) -0.007(2) 0.013(2) -0.004(2)
C2 0.042(3) 0.034(3) 0.044(3) -0.003(2) 0.012(2) -0.001(2)
C3 0.044(3) 0.041(3) 0.054(3) -0.010(3) 0.008(3) 0.002(2)
C4 0.044(3) 0.051(3) 0.052(3) -0.019(3) 0.012(3) 0.001(3)
C5 0.056(3) 0.052(3) 0.038(3) -0.010(3) 0.016(3) 0.000(3)
C6 0.046(3) 0.048(3) 0.037(3) -0.006(2) 0.016(2) -0.001(2)
C7 0.033(3) 0.031(2) 0.031(2) -0.004(2) 0.014(2) 0.000(2)
C8 0.035(3) 0.036(3) 0.028(2) -0.001(2) 0.010(2) -0.001(2)
C9 0.038(3) 0.039(3) 0.032(2) 0.005(2) 0.012(2) 0.007(2)
C10 0.030(3) 0.039(3) 0.034(2) -0.003(2) 0.012(2) -0.004(2)
C11 0.035(3) 0.031(2) 0.038(3) -0.002(2) 0.017(2) -0.008(2)
C12 0.033(3) 0.034(2) 0.030(2) -0.001(2) 0.014(2) 0.002(2)
C13 0.060(3) 0.045(3) 0.032(3) -0.006(2) 0.019(2) -0.004(3)
C14 0.044(3) 0.040(3) 0.049(3) -0.004(2) 0.027(2) -0.003(2)
C15 0.039(3) 0.054(3) 0.045(3) 0.006(3) 0.018(2) 0.007(3)
C16 0.056(3) 0.042(3) 0.034(3) 0.007(2) 0.018(2) -0.002(3)
C17 0.049(3) 0.045(3) 0.033(3) 0.006(2) 0.011(2) 0.000(2)
C18 0.040(3) 0.031(2) 0.034(2) 0.000(2) 0.011(2) -0.007(2)
C19 0.050(3) 0.030(3) 0.045(3) 0.000(2) 0.008(2) 0.004(2)
C20 0.079(5) 0.044(3) 0.061(4) 0.004(3) 0.012(3) 0.010(3)
C21 0.071(4) 0.042(3) 0.058(4) 0.010(3) 0.021(3) 0.002(3)
C22 0.060(4) 0.062(4) 0.048(3) -0.005(3) 0.002(3) -0.003(3)
C23 0.060(4) 0.060(4) 0.059(4) -0.027(3) 0.019(3) 0.002(3)
C24 0.089(3) 0.090(3) 0.101(3) -0.044(3) 0.032(3) 0.016(3)
C25 0.089(3) 0.090(3) 0.101(3) -0.044(3) 0.032(3) 0.016(3)
C26 0.089(3) 0.090(3) 0.101(3) -0.044(3) 0.032(3) 0.016(3)
C27 0.046(3) 0.043(3) 0.034(3) 0.003(2) 0.011(2) -0.009(2)
C28 0.079(4) 0.067(4) 0.040(3) 0.021(3) 0.004(3) -0.019(3)
C29 0.068(4) 0.045(3) 0.047(3) 0.009(3) 0.019(3) -0.004(3)
C30 0.060(4) 0.060(4) 0.046(3) -0.007(3) 0.030(3) -0.014(3)
C31 0.033(3) 0.046(3) 0.035(3) -0.005(2) 0.013(2) -0.007(2)
C32 0.035(3) 0.056(3) 0.064(4) -0.005(3) 0.019(3) 0.000(3)
C33 0.048(3) 0.080(4) 0.039(3) -0.012(3) 0.012(3) -0.018(3)
C34 0.039(3) 0.048(3) 0.062(4) -0.005(3) 0.015(3) -0.010(3)
C35 0.072(4) 0.057(4) 0.056(4) -0.007(3) 0.012(3) -0.013(3)
C36 0.069(4) 0.067(4) 0.044(3) 0.011(3) -0.003(3) -0.020(3)
C37 0.043(3) 0.066(4) 0.075(4) 0.008(3) -0.004(3) -0.008(3)
C38 0.055(4) 0.076(4) 0.087(5) -0.030(4) 0.025(4) 0.003(3)
C39 0.051(4) 0.092(5) 0.119(6) -0.027(5) 0.036(4) 0.004(4)
C40 0.124(7) 0.060(4) 0.087(5) 0.010(4) 0.026(5) 0.029(4)
C41 0.079(3) 0.139(4) 0.070(2) -0.004(2) 0.032(2) -0.046(3)
C42 0.079(3) 0.139(4) 0.070(2) -0.004(2) 0.032(2) -0.046(3)
C43 0.079(3) 0.139(4) 0.070(2) -0.004(2) 0.032(2) -0.046(3)
C44 0.079(3) 0.139(4) 0.070(2) -0.004(2) 0.032(2) -0.046(3)

loop_
_atom_type_symbol
_atom_type_description
_atom_type_scat_dispersion_real
_atom_type_scat_dispersion_imag
_atom_type_scat_source
C C 0.0033 0.0016 'International Tables Vol C Tables 4.2.6.8 and 6.1.1.4'
H H 0.0000 0.0000 'International Tables Vol C Tables 4.2.6.8 and 6.1.1.4'
N N 0.0061 0.0033 'International Tables Vol C Tables 4.2.6.8 and 6.1.1.4'
O O 0.0106 0.0060 'International Tables Vol C Tables 4.2.6.8 and 6.1.1.4'
Y Y -2.7962 3.5667 'International Tables Vol C Tables 4.2.6.8 and 6.1.1.4'
Si Si 0.0817 0.0704 'International Tables Vol C Tables 4.2.6.8 and 6.1.1.4'

loop_
_geom_angle_atom_site_label_1
_geom_angle_atom_site_label_2
_geom_angle_atom_site_label_3
_geom_angle
O1 Y1 O2 106.80(12)
O1 Y1 N3 116.28(14)
O2 Y1 N3 132.82(13)
O1 Y1 O3 85.77(12)
O2 Y1 O3 83.93(11)
N3 Y1 O3 81.06(13)
O1 Y1 N1 72.13(12)
O2 Y1 N1 122.44(12)
N3 Y1 N1 89.60(13)
O3 Y1 N1 149.18(12)
O1 Y1 N2 114.70(13)
O2 Y1 N2 72.93(11)
N3 Y1 N2 103.74(13)
O3 Y1 N2 152.49(12)
N1 Y1 N2 58.30(12)
O1 Y1 Si2 141.55(10)
O2 Y1 Si2 104.58(9)
N3 Y1 Si2 28.29(10)
O3 Y1 Si2 75.99(9)
N1 Y1 Si2 108.29(9)
N2 Y1 Si2 95.32(9)
N3 Si1 C37 115.1(3)
N3 Si1 C36 114.3(2)
C37 Si1 C36 102.7(3)
N3 Si1 C35 112.7(2)
C37 Si1 C35 103.2(3)
C36 Si1 C35 107.8(3)
N3 Si2 C38 110.6(2)
N3 Si2 C40 114.1(3)
C38 Si2 C40 105.6(4)
N3 Si2 C39 115.9(3)
C38 Si2 C39 102.5(3)
C40 Si2 C39 107.1(4)
N3 Si2 Y1 40.06(13)
C38 Si2 Y1 71.3(2)
C40 Si2 Y1 134.1(3)
C39 Si2 Y1 118.4(2)
C1 O1 Y1 147.1(3)
C7 O2 Y1 144.9(3)
C44 O3 C41 107.8(4)
C44 O3 Y1 127.8(3)
C41 O3 Y1 124.4(3)
C14 N1 C16 106.9(4)
C14 N1 C13 110.7(4)
C16 N1 C13 110.3(4)
C14 N1 Y1 105.3(3)
C16 N1 Y1 108.0(3)
C13 N1 Y1 115.2(3)
C17 N2 C18 109.3(4)
C17 N2 C15 107.8(4)
C18 N2 C15 109.2(4)
C17 N2 Y1 107.5(3)
C18 N2 Y1 118.7(3)
C15 N2 Y1 103.9(3)
Si2 N3 Si1 118.3(2)
Si2 N3 Y1 111.6(2)
Si1 N3 Y1 129.0(2)
O1 C1 C6 120.3(4)
O1 C1 C2 121.1(4)
C6 C1 C2 118.6(5)
C3 C2 C1 117.9(5)
C3 C2 C19 120.3(4)
C1 C2 C19 121.7(4)
C2 C3 C4 124.6(5)
C2 C3 H3 117.7
C4 C3 H3 117.7
C5 C4 C3 116.0(5)
C5 C4 C23 123.6(5)
C3 C4 C23 120.3(5)
C4 C5 C6 122.6(5)
C4 C5 H5 118.7
C6 C5 H5 118.7
C5 C6 C1 120.2(5)
C5 C6 C13 117.2(5)
C1 C6 C13 122.5(4)
O2 C7 C12 119.2(4)
O2 C7 C8 123.2(4)
C12 C7 C8 117.6(4)
C9 C8 C7 118.4(4)
C9 C8 C27 120.3(4)
C7 C8 C27 121.2(4)
C10 C9 C8 124.6(4)
C10 C9 H9 117.7
C8 C9 H9 117.7
C11 C10 C9 115.8(4)
C11 C10 C31 122.6(4)
C9 C10 C31 121.3(4)
C10 C11 C12 122.5(4)
C10 C11 H11 118.7
C12 C11 H11 118.7
C11 C12 C7 121.0(4)
C11 C12 C18 116.7(4)
C7 C12 C18 122.4(4)
N1 C13 C6 116.7(4)
N1 C13 H13A 108.1
C6 C13 H13A 108.1
N1 C13 H13B 108.1
C6 C13 H13B 108.1
H13A C13 H13B 107.3
N1 C14 C15 108.8(4)
N1 C14 H14A 109.9
C15 C14 H14A 109.9
N1 C14 H14B 109.9
C15 C14 H14B 109.9
H14A C14 H14B 108.3
N2 C15 C14 108.8(4)
N2 C15 H15A 109.9
C14 C15 H15A 109.9
N2 C15 H15B 109.9
C14 C15 H15B 109.9
H15A C15 H15B 108.3
N1 C16 C17 108.9(4)
N1 C16 H16A 109.9
C17 C16 H16A 109.9
N1 C16 H16B 109.9
C17 C16 H16B 109.9
H16A C16 H16B 108.3
N2 C17 C16 108.4(4)
N2 C17 H17A 110.0
C16 C17 H17A 110.0
N2 C17 H17B 110.0
C16 C17 H17B 110.0
H17A C17 H17B 108.4
N2 C18 C12 114.5(4)
N2 C18 H18A 108.6
C12 C18 H18A 108.6
N2 C18 H18B 108.6
C12 C18 H18B 108.6
H18A C18 H18B 107.6
C21 C19 C20 107.2(5)
C21 C19 C22 110.0(5)
C20 C19 C22 107.9(4)
C21 C19 C2 111.5(4)
C20 C19 C2 112.1(4)
C22 C19 C2 108.0(4)
C19 C20 H20A 109.5
C19 C20 H20B 109.5
H20A C20 H20B 109.5
C19 C20 H20C 109.5
H20A C20 H20C 109.5
H20B C20 H20C 109.5
C19 C21 H21A 109.5
C19 C21 H21B 109.5
H21A C21 H21B 109.5
C19 C21 H21C 109.5
H21A C21 H21C 109.5
H21B C21 H21C 109.5
C19 C22 H22A 109.5
C19 C22 H22B 109.5
H22A C22 H22B 109.5
C19 C22 H22C 109.5
H22A C22 H22C 109.5
H22B C22 H22C 109.5
C26 C23 C25 109.5(6)
C26 C23 C24 109.4(6)
C25 C23 C24 107.2(6)
C26 C23 C4 108.0(5)
C25 C23 C4 112.2(5)
C24 C23 C4 110.5(5)
C23 C24 H24A 109.5
C23 C24 H24B 109.5
H24A C24 H24B 109.5
C23 C24 H24C 109.5
H24A C24 H24C 109.5
H24B C24 H24C 109.5
C23 C25 H25A 109.5
C23 C25 H25B 109.5
H25A C25 H25B 109.5
C23 C25 H25C 109.5
H25A C25 H25C 109.5
H25B C25 H25C 109.5
C23 C26 H26A 109.5
C23 C26 H26B 109.5
H26A C26 H26B 109.5
C23 C26 H26C 109.5
H26A C26 H26C 109.5
H26B C26 H26C 109.5
C8 C27 C30 107.8(4)
C8 C27 C29 110.9(4)
C30 C27 C29 111.9(4)
C8 C27 C28 112.7(4)
C30 C27 C28 107.8(5)
C29 C27 C28 105.8(4)
C27 C28 H28A 109.5
C27 C28 H28B 109.5
H28A C28 H28B 109.5
C27 C28 H28C 109.5
H28A C28 H28C 109.5
H28B C28 H28C 109.5
C27 C29 H29A 109.5
C27 C29 H29B 109.5
H29A C29 H29B 109.5
C27 C29 H29C 109.5
H29A C29 H29C 109.5
H29B C29 H29C 109.5
C27 C30 H30A 109.5
C27 C30 H30B 109.5
H30A C30 H30B 109.5
C27 C30 H30C 109.5
H30A C30 H30C 109.5
H30B C30 H30C 109.5
C33 C31 C32 109.2(4)
C33 C31 C34 107.5(4)
C32 C31 C34 109.1(4)
C33 C31 C10 112.0(4)
C32 C31 C10 107.4(4)
C34 C31 C10 111.5(4)
C31 C32 H32A 109.5
C31 C32 H32B 109.5
H32A C32 H32B 109.5
C31 C32 H32C 109.5
H32A C32 H32C 109.5
H32B C32 H32C 109.5
C31 C33 H33A 109.5
C31 C33 H33B 109.5
H33A C33 H33B 109.5
C31 C33 H33C 109.5
H33A C33 H33C 109.5
H33B C33 H33C 109.5
C31 C34 H34A 109.5
C31 C34 H34B 109.5
H34A C34 H34B 109.5
C31 C34 H34C 109.5
H34A C34 H34C 109.5
H34B C34 H34C 109.5
Si1 C35 H35A 109.5
Si1 C35 H35B 109.5
H35A C35 H35B 109.5
Si1 C35 H35C 109.5
H35A C35 H35C 109.5
H35B C35 H35C 109.5
Si1 C36 H36A 109.5
Si1 C36 H36B 109.5
H36A C36 H36B 109.5
Si1 C36 H36C 109.5
H36A C36 H36C 109.5
H36B C36 H36C 109.5
Si1 C37 H37A 109.5
Si1 C37 H37B 109.5
H37A C37 H37B 109.5
Si1 C37 H37C 109.5
H37A C37 H37C 109.5
H37B C37 H37C 109.5
Si2 C38 H38A 109.5
Si2 C38 H38B 109.5
H38A C38 H38B 109.5
Si2 C38 H38C 109.5
H38A C38 H38C 109.5
H38B C38 H38C 109.5
Si2 C39 H39A 109.5
Si2 C39 H39B 109.5
H39A C39 H39B 109.5
Si2 C39 H39C 109.5
H39A C39 H39C 109.5
H39B C39 H39C 109.5
Si2 C40 H40A 109.5
Si2 C40 H40B 109.5
H40A C40 H40B 109.5
Si2 C40 H40C 109.5
H40A C40 H40C 109.5
H40B C40 H40C 109.5
O3 C41 C42 106.2(5)
O3 C41 H41A 110.5
C42 C41 H41A 110.5
O3 C41 H41B 110.5
C42 C41 H41B 110.5
H41A C41 H41B 108.7
C43 C42 C41 104.9(6)
C43 C42 H42A 110.8
C41 C42 H42A 110.8
C43 C42 H42B 110.8
C41 C42 H42B 110.8
H42A C42 H42B 108.8
C42 C43 C44 106.6(6)
C42 C43 H43A 110.4
C44 C43 H43A 110.4
C42 C43 H43B 110.4
C44 C43 H43B 110.4
H43A C43 H43B 108.6
O3 C44 C43 108.0(6)
O3 C44 H44A 110.1
C43 C44 H44A 110.1
O3 C44 H44B 110.1
C43 C44 H44B 110.1
H44A C44 H44B 108.4

loop_
_geom_bond_atom_site_label_1
_geom_bond_atom_site_label_2
_geom_bond_distance
Y1 O1 2.110(3)
Y1 O2 2.187(3)
Y1 N3 2.322(4)
Y1 O3 2.471(3)
Y1 N1 2.541(4)
Y1 N2 2.546(4)
Y1 Si2 3.3533(16)
Si1 N3 1.727(4)
Si1 C37 1.879(6)
Si1 C36 1.879(6)
Si1 C35 1.889(6)
Si2 N3 1.710(4)
Si2 C38 1.869(6)
Si2 C40 1.876(7)
Si2 C39 1.882(7)
O1 C1 1.345(6)
O2 C7 1.350(5)
O3 C44 1.429(7)
O3 C41 1.459(7)
N1 C14 1.461(6)
N1 C16 1.473(6)
N1 C13 1.482(6)
N2 C17 1.477(6)
N2 C18 1.483(6)
N2 C15 1.485(6)
C1 C6 1.411(7)
C1 C2 1.413(7)
C2 C3 1.386(7)
C2 C19 1.545(7)
C3 C4 1.396(8)
C3 H3 0.9400
C4 C5 1.374(8)
C4 C23 1.538(7)
C5 C6 1.391(7)
C5 H5 0.9400
C6 C13 1.500(7)
C7 C12 1.406(6)
C7 C8 1.424(6)
C8 C9 1.394(6)
C8 C27 1.534(6)
C9 C10 1.392(6)
C9 H9 0.9400
C10 C11 1.379(6)
C10 C31 1.540(6)
C11 C12 1.399(6)
C11 H11 0.9400
C12 C18 1.509(6)
C13 H13A 0.9800
C13 H13B 0.9800
C14 C15 1.527(7)
C14 H14A 0.9800
C14 H14B 0.9800
C15 H15A 0.9800
C15 H15B 0.9800
C16 C17 1.535(7)
C16 H16A 0.9800
C16 H16B 0.9800
C17 H17A 0.9800
C17 H17B 0.9800
C18 H18A 0.9800
C18 H18B 0.9800
C19 C21 1.525(8)
C19 C20 1.532(7)
C19 C22 1.536(7)
C20 H20A 0.9700
C20 H20B 0.9700
C20 H20C 0.9700
C21 H21A 0.9700
C21 H21B 0.9700
C21 H21C 0.9700
C22 H22A 0.9700
C22 H22B 0.9700
C22 H22C 0.9700
C23 C26 1.518(9)
C23 C25 1.527(10)
C23 C24 1.534(9)
C24 H24A 0.9700
C24 H24B 0.9700
C24 H24C 0.9700
C25 H25A 0.9700
C25 H25B 0.9700
C25 H25C 0.9700
C26 H26A 0.9700
C26 H26B 0.9700
C26 H26C 0.9700
C27 C30 1.538(7)
C27 C29 1.540(7)
C27 C28 1.544(7)
C28 H28A 0.9700
C28 H28B 0.9700
C28 H28C 0.9700
C29 H29A 0.9700
C29 H29B 0.9700
C29 H29C 0.9700
C30 H30A 0.9700
C30 H30B 0.9700
C30 H30C 0.9700
C31 C33 1.523(7)
C31 C32 1.533(7)
C31 C34 1.540(7)
C32 H32A 0.9700
C32 H32B 0.9700
C32 H32C 0.9700
C33 H33A 0.9700
C33 H33B 0.9700
C33 H33C 0.9700
C34 H34A 0.9700
C34 H34B 0.9700
C34 H34C 0.9700
C35 H35A 0.9700
C35 H35B 0.9700
C35 H35C 0.9700
C36 H36A 0.9700
C36 H36B 0.9700
C36 H36C 0.9700
C37 H37A 0.9700
C37 H37B 0.9700
C37 H37C 0.9700
C38 H38A 0.9700
C38 H38B 0.9700
C38 H38C 0.9700
C39 H39A 0.9700
C39 H39B 0.9700
C39 H39C 0.9700
C40 H40A 0.9700
C40 H40B 0.9700
C40 H40C 0.9700
C41 C42 1.500(9)
C41 H41A 0.9800
C41 H41B 0.9800
C42 C43 1.442(8)
C42 H42A 0.9800
C42 H42B 0.9800
C43 C44 1.461(9)
C43 H43A 0.9800
C43 H43B 0.9800
C44 H44A 0.9800
C44 H44B 0.9800
